data_1524157
loop_
_publ_author_name
'Buschow, K.H.J.'
'van Engen, P.G.'
'Jongebreur, R.'

_publ_section_title
;
 Magneto-optical properties of metallic ferromagnetic materials
;
_journal_name_full 'Journal of Magnetism and Magnetic Materials'
_journal_page_first 1
_journal_page_last 22
_journal_volume 38
_journal_year 1983
_chemical_formula_sum 'Co0.9 Sn0.1'
_chemical_name_systematic '(Co0.9 Sn0.1)'
_space_group_IT_number 194
_symmetry_space_group_name_Hall '-P 6c 2c'
_symmetry_space_group_name_H-M 'P 63/m m c'
_cell_angle_alpha 90
_cell_angle_beta 90
_cell_angle_gamma 120
_cell_formula_units_Z 2
_cell_length_a 2.522
_cell_length_b 2.522
_cell_length_c 4.159
_cell_volume 22.909
_citation_journal_id_ASTM JMMMDC
_cod_data_source_file Buschow_JMMMDC_1983_1229.cif
_cod_data_source_block Co0.9Sn0.1
_cod_original_cell_volume 22.90919
_cod_database_code 1524157

loop_
_symmetry_equiv_pos_as_xyz
x,y,z
x-y,x,z+1/2
-y,x-y,z
-x,-y,z+1/2
-x+y,-x,z
y,-x+y,z+1/2
-y,-x,-z+1/2
x-y,-y,-z
x,x-y,-z+1/2
y,x,-z
-x+y,y,-z+1/2
-x,-x+y,-z
-x,-y,-z
-x+y,-x,-z-1/2
y,-x+y,-z
x,y,-z-1/2
x-y,x,-z
-y,x-y,-z-1/2
y,x,z-1/2
-x+y,y,z
-x,-x+y,z-1/2
-y,-x,z
x-y,-y,z-1/2
x,x-y,z

loop_
_atom_site_label
_atom_site_type_symbol
_atom_site_fract_x
_atom_site_fract_y
_atom_site_fract_z
_atom_site_occupancy
_atom_site_U_iso_or_equiv
Co1 Co 0.3333 0.6667 0.25 0.9 0.0
Sn1 Sn 0.3333 0.6667 0.25 0.1 0.0
